data_1568822
loop_
_publ_author_name
'Gorenskaia, Elena'
'Potter, Jarred'
'Korb, Marcus'
'Lambert, Colin'
'Low, Paul J.'

_publ_section_title
;
 Exploring relationships between chemical structure and molecular
 conductance: from &#x3b1;,&#x3c9;-functionalised oligoynes to molecular
 circuits.
;
_journal_issue 25
_journal_name_full Nanoscale
_journal_page_first 10573
_journal_page_last 10583
_journal_paper_doi 10.1039/d3nr01034a
_journal_volume 15
_journal_year 2023
_chemical_formula_moiety 'C12 H11 N O, H2 O'
_chemical_formula_sum 'C12 H13 N O2'
_chemical_formula_weight 203.23
_space_group_crystal_system monoclinic
_space_group_IT_number 14
_space_group_name_Hall '-P 2ybc'
_space_group_name_H-M_alt 'P 1 21/c 1'
_atom_sites_solution_hydrogens mixed
_atom_sites_solution_primary dual
_audit_creation_date 2023-01-12
_audit_creation_method
;
Olex2 1.5
(compiled 2022.04.07 svn.rca3783a0 for OlexSys, GUI svn.r6498)
;
_audit_update_record
;
2023-02-24 deposited with the CCDC.	2023-04-06 downloaded from the CCDC.
;
_cell_angle_alpha 90
_cell_angle_beta 98.117(2)
_cell_angle_gamma 90
_cell_formula_units_Z 4
_cell_length_a 7.81540(10)
_cell_length_b 6.00420(10)
_cell_length_c 24.4944(4)
_cell_measurement_reflns_used 6172
_cell_measurement_temperature 100.15
_cell_measurement_theta_max 75.4910
_cell_measurement_theta_min 3.6160
_cell_volume 1137.89(3)
_computing_molecular_graphics 'Olex2 1.5 (Dolomanov et al., 2009)'
_computing_publication_material 'Olex2 1.5 (Dolomanov et al., 2009)'
_computing_structure_refinement 'SHELXL 2018/3 (Sheldrick, 2015)'
_computing_structure_solution 'SHELXT 2018/2 (Sheldrick, 2018)'
_diffrn_ambient_temperature 100.15
_diffrn_measured_fraction_theta_full 0.998
_diffrn_measured_fraction_theta_max 0.949
_diffrn_measurement_device_type 'XtaLAB Synergy, Single source at home/near, HyPix'
_diffrn_measurement_method '\w scans'
_diffrn_radiation_type CuK\a
_diffrn_radiation_wavelength 1.54184
_diffrn_reflns_av_R_equivalents 0.0204
_diffrn_reflns_av_unetI/netI 0.0189
_diffrn_reflns_Laue_measured_fraction_full 0.998
_diffrn_reflns_Laue_measured_fraction_max 0.949
_diffrn_reflns_limit_h_max 9
_diffrn_reflns_limit_h_min -9
_diffrn_reflns_limit_k_max 5
_diffrn_reflns_limit_k_min -7
_diffrn_reflns_limit_l_max 30
_diffrn_reflns_limit_l_min -30
_diffrn_reflns_number 8892
_diffrn_reflns_point_group_measured_fraction_full 0.998
_diffrn_reflns_point_group_measured_fraction_max 0.949
_diffrn_reflns_theta_full 67.684
_diffrn_reflns_theta_max 75.548
_diffrn_reflns_theta_min 3.646
_exptl_absorpt_coefficient_mu 0.657
_exptl_crystal_colour colourless
_exptl_crystal_density_diffrn 1.186
_exptl_crystal_description plate
_exptl_crystal_F_000 432
_exptl_crystal_size_max 0.2
_exptl_crystal_size_mid 0.1
_exptl_crystal_size_min 0.01
_refine_diff_density_max 0.139
_refine_diff_density_min -0.183
_refine_diff_density_rms 0.034
_refine_ls_extinction_method none
_refine_ls_goodness_of_fit_ref 1.054
_refine_ls_hydrogen_treatment constr
_refine_ls_matrix_type full
_refine_ls_number_parameters 142
_refine_ls_number_reflns 2249
_refine_ls_number_restraints 0
_refine_ls_restrained_S_all 1.054
_refine_ls_R_factor_all 0.0371
_refine_ls_R_factor_gt 0.0332
_refine_ls_shift/su_max 0.001
_refine_ls_shift/su_mean 0.000
_refine_ls_structure_factor_coef Fsqd
_refine_ls_weighting_details 'w=1/[\s^2^(Fo^2^)+(0.0426P)^2^+0.2969P] where P=(Fo^2^+2Fc^2^)/3'
_refine_ls_weighting_scheme calc
_refine_ls_wR_factor_gt 0.0859
_refine_ls_wR_factor_ref 0.0885
_reflns_Friedel_coverage 0.000
_reflns_number_gt 2009
_reflns_number_total 2249
_reflns_threshold_expression 'I > 2\s(I)'
_cod_data_source_file d3nr01034a2.cif
_cod_data_source_block jp-01-52
_cod_depositor_comments 'Adding full bibliography for 1568815--1568823.cif.'
_cod_database_code 1568822
_shelx_shelxl_version_number 2018/3
_shelx_space_group_comment
;
The symmetry employed for this shelxl refinement is uniquely defined
by the following loop, which should always be used as a source of
symmetry information in preference to the above space-group names.
They are only intended as comments.
;
_olex2_refinement_description
;
1.a Free rotating group:
 O2(H2A,H2B)
1.b Aromatic/amide H refined with riding coordinates:
 C11(H11), C12(H12), C13(H13), C14(H14)
1.c Idealised Me refined as rotating group:
 C32(H32A,H32B,H32C), C31(H31A,H31B,H31C)
1.d Idealised tetrahedral OH refined as rotating group:
 O1(H1)
;
_olex2_submission_special_instructions 'No special instructions were received'

loop_
_space_group_symop_operation_xyz
'x, y, z'
'-x, y+1/2, -z+1/2'
'-x, -y, -z'
'x, -y-1/2, z-1/2'

loop_
_atom_site_label
_atom_site_type_symbol
_atom_site_fract_x
_atom_site_fract_y
_atom_site_fract_z
_atom_site_U_iso_or_equiv
_atom_site_adp_type
_atom_site_occupancy
_atom_site_site_symmetry_order
_atom_site_calc_flag
_atom_site_refinement_flags_posn
_atom_site_refinement_flags_adp
_atom_site_refinement_flags_occupancy
_atom_site_disorder_assembly
_atom_site_disorder_group
O1 O 0.36660(9) 0.82082(12) 0.69555(3) 0.02405(19) Uani 1 1 d . . . . .
H1 H 0.446998 0.726800 0.698976 0.036 Uiso 1 1 calc R U . . .
N1 N 0.29963(11) -0.27794(16) 0.37857(4) 0.0256(2) Uani 1 1 d . . . . .
C4 C 0.23292(13) 0.57828(18) 0.62510(4) 0.0240(2) Uani 1 1 d . . . . .
C3 C 0.24899(13) 0.46116(19) 0.58633(4) 0.0249(2) Uani 1 1 d . . . . .
C2 C 0.26419(13) 0.32077(19) 0.54271(4) 0.0252(2) Uani 1 1 d . . . . .
C1 C 0.27555(13) 0.19429(19) 0.50569(4) 0.0257(2) Uani 1 1 d . . . . .
C10 C 0.28523(13) 0.03540(18) 0.46247(4) 0.0228(2) Uani 1 1 d . . . . .
C11 C 0.37896(13) 0.07814(19) 0.41905(4) 0.0256(2) Uani 1 1 d . . . . .
H11 H 0.439085 0.214878 0.417273 0.031 Uiso 1 1 calc R U . . .
C12 C 0.38255(14) -0.0822(2) 0.37875(4) 0.0266(2) Uani 1 1 d . . . . .
H12 H 0.447333 -0.052208 0.349553 0.032 Uiso 1 1 calc R U . . .
C13 C 0.21017(14) -0.31759(19) 0.42031(4) 0.0259(2) Uani 1 1 d . . . . .
H13 H 0.150514 -0.455290 0.420758 0.031 Uiso 1 1 calc R U . . .
C14 C 0.20000(14) -0.16869(19) 0.46282(4) 0.0255(2) Uani 1 1 d . . . . .
H14 H 0.135947 -0.204827 0.491819 0.031 Uiso 1 1 calc R U . . .
C30 C 0.20802(13) 0.71422(18) 0.67383(4) 0.0229(2) Uani 1 1 d . . . . .
C32 C 0.08020(15) 0.9016(2) 0.65675(5) 0.0332(3) Uani 1 1 d . . . . .
H32A H 0.068984 0.995279 0.688815 0.050 Uiso 1 1 calc R U . . .
H32B H -0.032712 0.838012 0.642393 0.050 Uiso 1 1 calc R U . . .
H32C H 0.122083 0.991967 0.628068 0.050 Uiso 1 1 calc R U . . .
C31 C 0.14608(15) 0.5640(2) 0.71738(5) 0.0321(3) Uani 1 1 d . . . . .
H31A H 0.231269 0.445996 0.727534 0.048 Uiso 1 1 calc R U . . .
H31B H 0.034881 0.497140 0.702461 0.048 Uiso 1 1 calc R U . . .
H31C H 0.132353 0.652487 0.750103 0.048 Uiso 1 1 calc R U . . .
O2 O 0.64227(10) 0.56559(13) 0.70873(3) 0.02678(19) Uani 1 1 d G . . . .
H2A H 0.642161 0.480678 0.737512 0.040 Uiso 1 1 d G U . . .
H2B H 0.662431 0.475143 0.682632 0.040 Uiso 1 1 d G U . . .

loop_
_atom_site_aniso_label
_atom_site_aniso_U_11
_atom_site_aniso_U_22
_atom_site_aniso_U_33
_atom_site_aniso_U_23
_atom_site_aniso_U_13
_atom_site_aniso_U_12
O1 0.0218(4) 0.0239(4) 0.0263(4) -0.0020(3) 0.0028(3) 0.0000(3)
N1 0.0262(4) 0.0279(5) 0.0225(4) 0.0000(4) 0.0026(3) 0.0028(4)
C4 0.0222(5) 0.0255(5) 0.0237(5) 0.0030(4) 0.0017(4) -0.0005(4)
C3 0.0238(5) 0.0265(6) 0.0240(5) 0.0004(4) 0.0018(4) 0.0001(4)
C2 0.0242(5) 0.0263(5) 0.0243(5) 0.0022(4) 0.0005(4) 0.0012(4)
C1 0.0241(5) 0.0282(6) 0.0240(5) 0.0033(5) 0.0009(4) 0.0020(4)
C10 0.0212(5) 0.0262(6) 0.0201(5) 0.0008(4) -0.0009(4) 0.0040(4)
C11 0.0219(5) 0.0269(6) 0.0276(5) 0.0028(4) 0.0021(4) -0.0010(4)
C12 0.0246(5) 0.0318(6) 0.0241(5) 0.0025(4) 0.0061(4) 0.0021(5)
C13 0.0274(5) 0.0246(6) 0.0256(5) 0.0017(4) 0.0035(4) -0.0002(4)
C14 0.0264(5) 0.0285(6) 0.0220(5) 0.0032(4) 0.0047(4) 0.0012(4)
C30 0.0215(5) 0.0254(5) 0.0215(5) -0.0009(4) 0.0022(4) -0.0010(4)
C32 0.0302(6) 0.0362(7) 0.0317(6) -0.0038(5) -0.0012(5) 0.0095(5)
C31 0.0355(6) 0.0342(7) 0.0279(6) -0.0002(5) 0.0094(5) -0.0083(5)
O2 0.0299(4) 0.0269(4) 0.0234(4) 0.0006(3) 0.0033(3) 0.0034(3)

loop_
_atom_type_symbol
_atom_type_description
_atom_type_scat_dispersion_real
_atom_type_scat_dispersion_imag
_atom_type_scat_source
C C 0.0181 0.0091 'International Tables Vol C Tables 4.2.6.8 and 6.1.1.4'
H H 0.0000 0.0000 'International Tables Vol C Tables 4.2.6.8 and 6.1.1.4'
N N 0.0311 0.0180 'International Tables Vol C Tables 4.2.6.8 and 6.1.1.4'
O O 0.0492 0.0322 'International Tables Vol C Tables 4.2.6.8 and 6.1.1.4'

loop_
_geom_angle_atom_site_label_1
_geom_angle_atom_site_label_2
_geom_angle_atom_site_label_3
_geom_angle
_geom_angle_site_symmetry_1
_geom_angle_site_symmetry_3
_geom_angle_publ_flag
C30 O1 H1 109.5 . . ?
C13 N1 C12 117.21(9) . . ?
C3 C4 C30 177.29(11) . . ?
C4 C3 C2 177.91(12) . . ?
C1 C2 C3 178.16(12) . . ?
C2 C1 C10 177.50(12) . . ?
C11 C10 C1 121.81(10) . . ?
C14 C10 C1 120.29(10) . . ?
C14 C10 C11 117.89(10) . . ?
C10 C11 H11 120.6 . . ?
C12 C11 C10 118.77(10) . . ?
C12 C11 H11 120.6 . . ?
N1 C12 C11 123.64(10) . . ?
N1 C12 H12 118.2 . . ?
C11 C12 H12 118.2 . . ?
N1 C13 H13 118.3 . . ?
N1 C13 C14 123.48(11) . . ?
C14 C13 H13 118.3 . . ?
C10 C14 H14 120.5 . . ?
C13 C14 C10 119.00(10) . . ?
C13 C14 H14 120.5 . . ?
O1 C30 C4 109.94(8) . . ?
O1 C30 C32 105.79(9) . . ?
O1 C30 C31 110.37(8) . . ?
C4 C30 C32 109.96(9) . . ?
C4 C30 C31 109.16(9) . . ?
C32 C30 C31 111.57(9) . . ?
C30 C32 H32A 109.5 . . ?
C30 C32 H32B 109.5 . . ?
C30 C32 H32C 109.5 . . ?
H32A C32 H32B 109.5 . . ?
H32A C32 H32C 109.5 . . ?
H32B C32 H32C 109.5 . . ?
C30 C31 H31A 109.5 . . ?
C30 C31 H31B 109.5 . . ?
C30 C31 H31C 109.5 . . ?
H31A C31 H31B 109.5 . . ?
H31A C31 H31C 109.5 . . ?
H31B C31 H31C 109.5 . . ?
H2A O2 H2B 104.5 . . ?

loop_
_geom_bond_atom_site_label_1
_geom_bond_atom_site_label_2
_geom_bond_distance
_geom_bond_site_symmetry_2
_geom_bond_publ_flag
O1 H1 0.8400 . ?
O1 C30 1.4292(12) . ?
N1 C12 1.3416(15) . ?
N1 C13 1.3390(14) . ?
C4 C3 1.2024(15) . ?
C4 C30 1.4812(14) . ?
C3 C2 1.3792(15) . ?
C2 C1 1.1957(16) . ?
C1 C10 1.4349(15) . ?
C10 C11 1.3978(15) . ?
C10 C14 1.3954(16) . ?
C11 H11 0.9500 . ?
C11 C12 1.3821(16) . ?
C12 H12 0.9500 . ?
C13 H13 0.9500 . ?
C13 C14 1.3831(15) . ?
C14 H14 0.9500 . ?
C30 C32 1.5233(15) . ?
C30 C31 1.5270(15) . ?
C32 H32A 0.9800 . ?
C32 H32B 0.9800 . ?
C32 H32C 0.9800 . ?
C31 H31A 0.9800 . ?
C31 H31B 0.9800 . ?
C31 H31C 0.9800 . ?
O2 H2A 0.8701 . ?
O2 H2B 0.8700 . ?

loop_
_geom_torsion_atom_site_label_1
_geom_torsion_atom_site_label_2
_geom_torsion_atom_site_label_3
_geom_torsion_atom_site_label_4
_geom_torsion
_geom_torsion_site_symmetry_1
_geom_torsion_site_symmetry_2
_geom_torsion_site_symmetry_3
_geom_torsion_site_symmetry_4
_geom_torsion_publ_flag
N1 C13 C14 C10 0.72(16) . . . . ?
C1 C10 C11 C12 -179.89(9) . . . . ?
C1 C10 C14 C13 179.33(10) . . . . ?
C10 C11 C12 N1 0.49(16) . . . . ?
C11 C10 C14 C13 -0.69(15) . . . . ?
C12 N1 C13 C14 -0.13(16) . . . . ?
C13 N1 C12 C11 -0.49(15) . . . . ?
C14 C10 C11 C12 0.13(15) . . . . ?
